data_9005160
loop_
_publ_author_name
'Oberti, R.'
'Ghose, S.'

_publ_section_title
;
 Crystal-chemistry of a complex Mn-bearing alkali amphibole
 ("tirodite") on the verge of exsolution
;
_journal_name_full 'European Journal of Mineralogy'
_journal_page_first 1153
_journal_page_last 1160
_journal_volume 5
_journal_year 1993
_chemical_formula_sum
;Al0.11 Ca0.388 F0.4 Fe0.72 H1.6 K0.03 Li0.06 Mg4.008 Mn0.948 Na1.168 O23.6
 Si7.88
;
_chemical_name_mineral Parvowinchite
_space_group_IT_number 12
_symmetry_space_group_name_Hall '-C 2y'
_symmetry_space_group_name_H-M 'C 1 2/m 1'
_cell_angle_alpha 90
_cell_angle_beta 103.51
_cell_angle_gamma 90
_cell_formula_units_Z 2
_cell_length_a 9.704
_cell_length_b 17.990
_cell_length_c 5.297
_cell_volume 899.136
_database_code_amcsd 0006506
_exptl_crystal_density_diffrn 3.120
_cod_original_formula_sum 'Na1.168 K.03 Fe.72 Mg4.008 Li.06 Mn.948 Ca.388 Si7.88 Al.11 O23.6 F.4 H1.6'
_cod_database_code 9005160

loop_
_space_group_symop_operation_xyz
x,y,z
1/2+x,1/2+y,z
x,-y,z
1/2+x,1/2-y,z
-x,y,-z
1/2-x,1/2+y,-z
-x,-y,-z
1/2-x,1/2-y,-z

loop_
_atom_site_aniso_label
_atom_site_aniso_U_11
_atom_site_aniso_U_22
_atom_site_aniso_U_33
_atom_site_aniso_U_12
_atom_site_aniso_U_13
_atom_site_aniso_U_23
NaA 0.05457 0.13117 0.07391 0.00000 0.05761 0.00000
KA 0.05457 0.13117 0.07391 0.00000 0.05761 0.00000
NaAm 0.03157 0.03279 0.03790 0.00000 0.01797 0.00000
KAm 0.03157 0.03279 0.03790 0.00000 0.01797 0.00000
FeM1 0.00902 0.00820 0.00632 0.00000 0.00271 0.00000
MgM1 0.00902 0.00820 0.00632 0.00000 0.00271 0.00000
LiM1 0.00902 0.00820 0.00632 0.00000 0.00271 0.00000
MnM1 0.00902 0.00820 0.00632 0.00000 0.00271 0.00000
FeM2 0.00677 0.00820 0.00632 0.00000 0.00197 0.00000
MgM2 0.00677 0.00820 0.00632 0.00000 0.00197 0.00000
LiM2 0.00677 0.00820 0.00632 0.00000 0.00197 0.00000
MnM2 0.00677 0.00820 0.00632 0.00000 0.00197 0.00000
FeM3 0.00947 0.00492 0.00605 0.00000 0.00197 0.00000
MgM3 0.00947 0.00492 0.00605 0.00000 0.00197 0.00000
LiM3 0.00947 0.00492 0.00605 0.00000 0.00197 0.00000
MnM3 0.00947 0.00492 0.00605 0.00000 0.00197 0.00000
CaM4 0.01714 0.02131 0.01586 0.00000 0.01034 0.00000
NaM4 0.01714 0.02131 0.01586 0.00000 0.01034 0.00000
MnM4 0.01714 0.02131 0.01586 0.00000 0.01034 0.00000
MgM4 0.01714 0.02131 0.01586 0.00000 0.01034 0.00000
SiT1 0.00586 0.00492 0.00524 0.00000 0.00098 0.00000
AlT1 0.00586 0.00492 0.00524 0.00000 0.00098 0.00000
SiT2 0.00677 0.00656 0.00551 -0.00086 0.00098 0.00000
AlT2 0.00677 0.00656 0.00551 -0.00086 0.00098 0.00000
O1 0.00631 0.00984 0.00672 -0.00086 0.00148 -0.00094
O2 0.00902 0.00984 0.00806 0.00000 0.00197 -0.00047
O3 0.00857 0.00984 0.00941 0.00000 0.00271 0.00000
F 0.00857 0.00984 0.00941 0.00000 0.00271 0.00000
O4 0.01443 0.00984 0.01263 -0.00430 0.00123 0.00141
O5 0.00857 0.01476 0.00887 -0.00086 0.00246 0.00469
O6 0.00902 0.01640 0.00833 0.00000 0.00098 -0.00422
O7 0.01082 0.00656 0.01787 0.00000 0.00345 0.00000

loop_
_atom_site_label
_atom_site_fract_x
_atom_site_fract_y
_atom_site_fract_z
_atom_site_occupancy
_atom_site_U_iso_or_equiv
_atom_site_type_symbol
_atom_site_attached_hydrogens
NaA 0.00000 0.50000 0.00000 0.10000 0.07966 Na 0
KA 0.00000 0.50000 0.00000 0.01000 0.07966 K 0
NaAm 0.05590 0.50000 0.12010 0.10000 0.03230 Na 0
KAm 0.05590 0.50000 0.12010 0.01000 0.03230 K 0
FeM1 0.00000 0.08810 0.50000 0.14400 0.00760 Fe 0
MgM1 0.00000 0.08810 0.50000 0.76800 0.00760 Mg 0
LiM1 0.00000 0.08810 0.50000 0.01200 0.00760 Li 0
MnM1 0.00000 0.08810 0.50000 0.07600 0.00760 Mn 0
FeM2 0.00000 0.18020 0.00000 0.14400 0.00684 Fe 0
MgM2 0.00000 0.18020 0.00000 0.76800 0.00684 Mg 0
LiM2 0.00000 0.18020 0.00000 0.01200 0.00684 Li 0
MnM2 0.00000 0.18020 0.00000 0.07600 0.00684 Mn 0
FeM3 0.00000 0.00000 0.00000 0.14400 0.00697 Fe 0
MgM3 0.00000 0.00000 0.00000 0.76800 0.00697 Mg 0
LiM3 0.00000 0.00000 0.00000 0.01200 0.00697 Li 0
MnM3 0.00000 0.00000 0.00000 0.07600 0.00697 Mn 0
CaM4 0.00000 0.27170 0.50000 0.09700 0.01722 Ca 0
NaM4 0.00000 0.27170 0.50000 0.21700 0.01722 Na 0
MnM4 0.00000 0.27170 0.50000 0.14200 0.01722 Mn 0
MgM4 0.00000 0.27170 0.50000 0.04200 0.01722 Mg 0
CaM4* 0.00000 0.25980 0.50000 0.09700 0.00912 Ca 0
NaM4* 0.00000 0.25980 0.50000 0.21700 0.00912 Na 0
MnM4* 0.00000 0.25980 0.50000 0.14200 0.00912 Mn 0
MgM4* 0.00000 0.25980 0.50000 0.04200 0.00912 Mg 0
SiT1 0.28330 0.08500 0.28840 0.98500 0.00570 Si 0
AlT1 0.28330 0.08500 0.28840 0.01370 0.00570 Al 0
SiT2 0.29120 0.17070 0.79640 0.98500 0.00633 Si 0
AlT2 0.29120 0.17070 0.79640 0.01370 0.00633 Al 0
O1 0.11260 0.08690 0.21310 1.00000 0.00073 O 0
O2 0.11970 0.17050 0.72750 1.00000 0.00887 O 0
O3 0.11020 0.00000 0.71080 0.80000 0.00937 O 0
F 0.11020 0.00000 0.71080 0.20000 0.00937 F 0
O4 0.36700 0.24890 0.79020 1.00000 0.01241 O 0
O5 0.34970 0.13120 0.08100 1.00000 0.01064 O 0
O6 0.34500 0.11940 0.57690 1.00000 0.01127 O 0
O7 0.33980 0.00000 0.28890 1.00000 0.01153 O 0
H 0.19360 0.00000 0.75260 0.80000 0.01659 H 0

loop_
_cod_changelog_entry_id
_cod_changelog_entry_author
_cod_changelog_entry_date
_cod_changelog_entry_text
1
;cod-tools version 3.8.0
Id: cif_guess_AMCSD_atom_types 9581 2023-05-17 12:35:41Z saulius
;
2023-05-23T09:14:29+03:00
;Derived atom types and hydrogen counts
from atom names that follow the AMCSD naming convention
(Wat == water, O-H == hydroxyl).
;

loop_
_cod_related_entry_id
_cod_related_entry_database
_cod_related_entry_code
1 AMCSD 0006506
